data_1562326
loop_
_publ_author_name
'Oh, George N.'
'Burns, Peter C.'

_publ_section_title
;
 Solid-state actinide acid phosphites from phosphorous acid melts
;
_journal_name_full 'Journal of Solid State Chemistry'
_journal_page_first 50
_journal_page_last 56
_journal_paper_doi 10.1016/j.jssc.2014.03.029
_journal_volume 215
_journal_year 2014
_chemical_formula_sum 'H2 O7 P2 Tl2'
_chemical_formula_weight 584.70
_chemical_name_systematic
; 
Dithallium dihydrogen disphosphate 
;
_space_group_crystal_system orthorhombic
_space_group_IT_number 61
_space_group_name_Hall '-P 2ac 2ab'
_space_group_name_H-M_alt 'P b c a'
_atom_sites_solution_hydrogens .
_atom_sites_solution_primary direct
_atom_sites_solution_secondary difmap
_audit_creation_method SHELXL-97
_cell_angle_alpha 90.00
_cell_angle_beta 90.00
_cell_angle_gamma 90.00
_cell_formula_units_Z 8
_cell_length_a 11.073(2)
_cell_length_b 9.2876(17)
_cell_length_c 14.916(3)
_cell_measurement_temperature 296(2)
_cell_volume 1534.0(5)
_computing_cell_refinement SAINT
_computing_data_collection APEX2
_computing_data_reduction SAINT
_computing_molecular_graphics 'CrystalMaker(R) (Palmer, 2011)'
_computing_publication_material .
_computing_structure_refinement 'SHELXL-97 (Sheldrick, 2008)'
_computing_structure_solution 'SHELXS-97 (Sheldrick, 2008)'
_diffrn_ambient_temperature 296(2)
_diffrn_measured_fraction_theta_full 0.951
_diffrn_measured_fraction_theta_max 0.951
_diffrn_measurement_device_type 'Bruker QUAZAR'
_diffrn_measurement_method Sphere
_diffrn_radiation_monochromator graphite
_diffrn_radiation_source 'fine-focus sealed tube'
_diffrn_radiation_type MoK\a
_diffrn_radiation_wavelength 0.71073
_diffrn_reflns_av_R_equivalents 0.0955
_diffrn_reflns_av_sigmaI/netI 0.0538
_diffrn_reflns_limit_h_max 14
_diffrn_reflns_limit_h_min -14
_diffrn_reflns_limit_k_max 11
_diffrn_reflns_limit_k_min -12
_diffrn_reflns_limit_l_max 19
_diffrn_reflns_limit_l_min -20
_diffrn_reflns_number 16650
_diffrn_reflns_theta_full 29.17
_diffrn_reflns_theta_max 29.17
_diffrn_reflns_theta_min 2.73
_exptl_absorpt_coefficient_mu 42.372
_exptl_absorpt_correction_T_max 1.0
_exptl_absorpt_correction_T_min 0.6
_exptl_absorpt_correction_type numerical
_exptl_absorpt_process_details SADABS
_exptl_crystal_colour colorless
_exptl_crystal_density_diffrn 5.063
_exptl_crystal_density_meas .
_exptl_crystal_density_method 'not measured'
_exptl_crystal_description needle
_exptl_crystal_F_000 2000
_refine_diff_density_max 1.915
_refine_diff_density_min -1.569
_refine_diff_density_rms 0.320
_refine_ls_extinction_coef 0.00024(2)
_refine_ls_extinction_expression Fc^*^=kFc[1+0.001xFc^2^\l^3^/sin(2\q)]^-1/4^
_refine_ls_extinction_method SHELXL
_refine_ls_goodness_of_fit_ref 0.995
_refine_ls_hydrogen_treatment .
_refine_ls_matrix_type full
_refine_ls_number_parameters 101
_refine_ls_number_reflns 1974
_refine_ls_number_restraints 0
_refine_ls_restrained_S_all 0.995
_refine_ls_R_factor_all 0.0493
_refine_ls_R_factor_gt 0.0333
_refine_ls_shift/su_max 0.001
_refine_ls_shift/su_mean 0.000
_refine_ls_structure_factor_coef Fsqd
_refine_ls_weighting_details
; calc 
 [1.00000+0.00000exp(0.00(sin\q/\l)^2^)]/ 
   [\s^2^(Fo^2^)+0.0000+0.0000*P+(0.0163P)^2^+0.0000sin\q/\l] 
 where P = 1.00000Fo^2^ + 0.00000Fc^2^ 
;
_refine_ls_weighting_scheme calc
_refine_ls_wR_factor_gt 0.0532
_refine_ls_wR_factor_ref 0.0589
_reflns_number_gt 1464
_reflns_number_total 1974
_reflns_threshold_expression >2sigma(I)
_cod_data_source_file JSSC-2014-215-50.cif
_cod_data_source_block tlhpo
_cod_depositor_comments
;
The following automatic conversions were performed:

data item '_space_group_crystal_system' value 'Orthorhombic' was
changed to 'orthorhombic' in accordance with the built-in table
derived from the CIF Core dictionary named 'cif_core.dic' version
2.4.5 last updated on 2014-11-21.

Automatic conversion script
Id: cif_fix_values 8369 2020-08-20 11:38:08Z andrius 
;
_cod_database_code 1562326

loop_
_symmetry_equiv_pos_as_xyz
'x, y, z'
'-x+1/2, -y, z+1/2'
'-x, y+1/2, -z+1/2'
'x+1/2, -y+1/2, -z'
'-x, -y, -z'
'x-1/2, y, -z-1/2'
'x, -y-1/2, z-1/2'
'-x-1/2, y-1/2, z'

loop_
_atom_site_label
_atom_site_type_symbol
_atom_site_fract_x
_atom_site_fract_y
_atom_site_fract_z
_atom_site_U_iso_or_equiv
_atom_site_adp_type
_atom_site_occupancy
_atom_site_symmetry_multiplicity
_atom_site_calc_flag
_atom_site_refinement_flags
_atom_site_disorder_assembly
_atom_site_disorder_group
Tl1 Tl 0.52407(3) 0.18526(4) 0.36830(2) 0.03414(12) Uani 1 1 d . . .
Tl2 Tl 0.49762(3) 0.14311(4) 0.11664(2) 0.03170(11) Uani 1 1 d . . .
P5 P 0.72759(18) 0.0644(2) 0.73732(13) 0.0218(4) Uani 1 1 d . . .
P6 P 0.74468(18) 0.0914(2) 0.53998(14) 0.0237(5) Uani 1 1 d . . .
O1 O 0.6807(5) 0.0822(6) 0.6357(3) 0.0354(13) Uani 1 1 d . . .
O2 O 0.8149(5) 0.1939(5) 0.7526(3) 0.0312(13) Uani 1 1 d . . .
O3 O 0.8787(4) 0.0789(5) 0.5493(3) 0.0277(12) Uani 1 1 d . . .
O4 O 0.6949(5) 0.2272(5) 0.4974(3) 0.0337(14) Uani 1 1 d . . .
O5 O 0.6166(5) 0.0736(5) 0.7933(4) 0.0362(14) Uani 1 1 d . . .
O6 O 0.6858(5) -0.0374(5) 0.4868(4) 0.0358(14) Uani 1 1 d . . .
O7 O 0.8005(5) -0.0706(5) 0.7420(4) 0.0336(14) Uani 1 1 d . . .

loop_
_atom_site_aniso_label
_atom_site_aniso_U_11
_atom_site_aniso_U_22
_atom_site_aniso_U_33
_atom_site_aniso_U_23
_atom_site_aniso_U_13
_atom_site_aniso_U_12
Tl1 0.02792(19) 0.0421(2) 0.03242(19) 0.00117(14) -0.00071(13) -0.00379(14)
Tl2 0.02835(18) 0.0349(2) 0.03182(19) -0.00222(13) 0.00288(13) -0.00160(13)
P5 0.0208(11) 0.0177(11) 0.0269(11) 0.0011(8) 0.0007(8) -0.0004(8)
P6 0.0235(11) 0.0225(11) 0.0250(11) 0.0007(8) -0.0007(8) 0.0009(8)
O1 0.024(3) 0.059(4) 0.023(3) 0.003(2) 0.005(2) 0.002(3)
O2 0.024(3) 0.023(3) 0.047(4) 0.001(2) -0.001(2) -0.002(2)
O3 0.020(3) 0.036(3) 0.027(3) -0.001(2) 0.003(2) 0.003(2)
O4 0.035(3) 0.021(3) 0.045(4) 0.004(2) -0.010(3) -0.001(2)
O5 0.034(3) 0.036(3) 0.038(4) -0.003(2) 0.014(3) -0.001(2)
O6 0.028(3) 0.028(3) 0.051(4) -0.011(3) -0.012(3) -0.002(2)
O7 0.025(3) 0.017(3) 0.059(4) 0.005(2) -0.004(3) 0.006(2)

loop_
_atom_type_symbol
_atom_type_description
_atom_type_scat_dispersion_real
_atom_type_scat_dispersion_imag
_atom_type_scat_source
O O 0.0106 0.0060 'International Tables Vol C Tables 4.2.6.8 and 6.1.1.4'
H H 0.0000 0.0000 'International Tables Vol C Tables 4.2.6.8 and 6.1.1.4'
P P 0.1023 0.0942 'International Tables Vol C Tables 4.2.6.8 and 6.1.1.4'
Tl Tl -2.8358 9.6688 'International Tables Vol C Tables 4.2.6.8 and 6.1.1.4'

loop_
_geom_angle_atom_site_label_1
_geom_angle_atom_site_label_2
_geom_angle_atom_site_label_3
_geom_angle
_geom_angle_site_symmetry_1
_geom_angle_site_symmetry_3
O5 Tl1 O4 84.92(16) 7_565 .
O3 Tl2 O5 81.58(15) 2_654 5_656
O5 P5 O7 117.9(3) . .
O5 P5 O2 112.7(3) . .
O7 P5 O2 107.8(3) . .
O5 P5 O1 104.8(3) . .
O7 P5 O1 107.7(3) . .
O2 P5 O1 105.0(3) . .
O3 P6 O4 117.7(3) . .
O3 P6 O6 113.5(3) . .
O4 P6 O6 105.7(3) . .
O3 P6 O1 110.7(3) . .
O4 P6 O1 104.9(3) . .
O6 P6 O1 103.0(3) . .
P6 O1 P5 134.7(4) . .
P6 O3 Tl2 127.1(2) . 2_655
P6 O4 Tl1 115.4(3) . .
P5 O5 Tl1 126.3(3) . 7_566
P5 O5 Tl2 128.1(3) . 5_656
Tl1 O5 Tl2 103.37(17) 7_566 5_656

loop_
_geom_bond_atom_site_label_1
_geom_bond_atom_site_label_2
_geom_bond_distance
_geom_bond_site_symmetry_2
Tl1 O5 2.705(5) 7_565
Tl1 O4 2.728(5) .
Tl2 O3 2.672(5) 2_654
Tl2 O5 2.730(5) 5_656
P5 O5 1.488(5) .
P5 O7 1.493(5) .
P5 O2 1.560(5) .
P5 O1 1.611(5) .
P6 O3 1.495(5) .
P6 O4 1.515(5) .
P6 O6 1.576(5) .
P6 O1 1.596(5) .
O3 Tl2 2.672(5) 2_655
O5 Tl1 2.705(5) 7_566
O5 Tl2 2.730(5) 5_656
